data_7247373
loop_
_publ_author_name
'Kusumoto, Sotaro'
'Atoini, Youssef'
'Koide, Yoshihiro'
'Hayami, Shinya'
'Kim, Yang'
'Harrowfield, Jack'
'Thu\'ery, Pierre'

_publ_section_title
;
 Ligand competition on uranyl ion: further examples of zwitterionic vs.
 anionic carboxylate coordination
;
_journal_issue 40
_journal_name_full CrystEngComm
_journal_page_first 5748
_journal_page_last 5758
_journal_paper_doi 10.1039/D3CE00845B
_journal_volume 25
_journal_year 2023
_chemical_formula_sum 'C72 H90 N8 O54 U5'
_chemical_formula_weight 3121.66
_space_group_crystal_system triclinic
_space_group_IT_number 2
_space_group_name_Hall '-P 1'
_space_group_name_H-M_alt 'P -1'
_atom_sites_solution_hydrogens mixed
_audit_update_record
;
2023-08-21 deposited with the CCDC.	2023-09-12 downloaded from the CCDC.
;
_cell_angle_alpha 88.8056(15)
_cell_angle_beta 79.8563(13)
_cell_angle_gamma 60.8371(10)
_cell_formula_units_Z 1
_cell_length_a 11.3984(3)
_cell_length_b 11.4010(4)
_cell_length_c 21.9898(9)
_cell_measurement_reflns_used 9922
_cell_measurement_temperature 100(2)
_cell_measurement_theta_max 30.3387
_cell_measurement_theta_min 2.3221
_cell_volume 2449.37(15)
_computing_cell_refinement 'SAINT V8.40B (Bruker AXS LLC, 2019)'
_computing_data_collection 'Bruker Instrument Service vV6.2.16'
_computing_data_reduction 'SAINT V8.40B (Bruker AXS LLC, 2019)'
_computing_molecular_graphics 'shelXle (C.B. Huebschle, rev 1328)'
_computing_structure_refinement 'SHELXL-2019/1 (Sheldrick, 2019)'
_computing_structure_solution 'XT, VERSION 2018/2'
_diffrn_ambient_temperature 100(2)
_diffrn_detector_area_resol_mean 7.41
_diffrn_detector_type 'Bruker PHOTON III area detector'
_diffrn_measured_fraction_theta_full 1.000
_diffrn_measured_fraction_theta_max 1.000
_diffrn_measurement_device 'Kappa diffractometer'
_diffrn_measurement_device_type 'Bruker D8 Quest'
_diffrn_measurement_method '\f and \w scans'
_diffrn_radiation_monochromator 'multilayer mirror optics'
_diffrn_radiation_type MoK\a
_diffrn_radiation_wavelength 0.71073
_diffrn_reflns_av_R_equivalents 0.0769
_diffrn_reflns_av_unetI/netI 0.0293
_diffrn_reflns_limit_h_max 13
_diffrn_reflns_limit_h_min -13
_diffrn_reflns_limit_k_max 13
_diffrn_reflns_limit_k_min -13
_diffrn_reflns_limit_l_max 26
_diffrn_reflns_limit_l_min -26
_diffrn_reflns_number 117605
_diffrn_reflns_theta_full 25.68
_diffrn_reflns_theta_max 25.68
_diffrn_reflns_theta_min 1.89
_diffrn_source 'microfocus sealed X-ray tube'
_diffrn_source_current 1.4
_diffrn_source_type 'Incoatec I\ms 70 W'
_diffrn_source_voltage 50
_exptl_absorpt_coefficient_mu 8.341
_exptl_absorpt_correction_T_max 0.75
_exptl_absorpt_correction_T_min 0.63
_exptl_absorpt_correction_type multi-scan
_exptl_absorpt_process_details
;
Krause, L., Herbst-Irmer, R., Sheldrick, G. M., Stalke, D. (2015).
"Comparison of silver and molybdenum microfocus X-ray sources for
single-crystal structure determination"
J. Appl. Cryst. 48, 3-10.
doi:10.1107/S1600576714022985
;
_exptl_crystal_colour 'translucent light yellow'
_exptl_crystal_density_diffrn 2.116
_exptl_crystal_density_method 'not measured'
_exptl_crystal_description platelet
_exptl_crystal_F_000 1470
_exptl_crystal_size_max 0.098
_exptl_crystal_size_mid 0.076
_exptl_crystal_size_min 0.044
_refine_diff_density_max 0.944
_refine_diff_density_min -1.738
_refine_ls_extinction_method none
_refine_ls_goodness_of_fit_ref 1.049
_refine_ls_hydrogen_treatment mixed
_refine_ls_matrix_type full
_refine_ls_number_parameters 676
_refine_ls_number_reflns 9279
_refine_ls_number_restraints 118
_refine_ls_restrained_S_all 1.050
_refine_ls_R_factor_all 0.0287
_refine_ls_R_factor_gt 0.0245
_refine_ls_shift/su_max 0.002
_refine_ls_shift/su_mean 0.000
_refine_ls_structure_factor_coef Fsqd
_refine_ls_weighting_details 'w=1/[\s^2^(Fo^2^)+(0.0105P)^2^+9.9348P] where P=(Fo^2^+2Fc^2^)/3'
_refine_ls_weighting_scheme calc
_refine_ls_wR_factor_gt 0.0497
_refine_ls_wR_factor_ref 0.0515
_reflns_number_gt 8406
_reflns_number_total 9279
_reflns_threshold_expression 'I > 2\s(I)'
_cod_data_source_file d3ce00845b1.cif
_cod_data_source_block 2
_cod_depositor_comments
;
The following automatic conversions were performed:

data item '_exptl_absorpt_correction_type' value 'Multi-Scan' was
changed to 'multi-scan' in accordance with the
/home/data/users/saulius/crontab/automatic-downloads/rss-feeds/RSC/lib/dictionaries/cif_core.dic
dictionary named 'cif_core.dic' version 2.4.2 last updated on
2011-04-26.

Automatic conversion script
Id: cif_fix_values 8170 2020-07-09 18:12:32Z antanas 

 Adding full bibliography for 7247370--7247373.cif.
;
_cod_database_code 7247373

loop_
_space_group_symop_operation_xyz
'x, y, z'
'-x, -y, -z'

loop_
_atom_site_type_symbol
_atom_site_label
_atom_site_fract_x
_atom_site_fract_y
_atom_site_fract_z
_atom_site_U_iso_or_equiv
_atom_site_adp_type
_atom_site_calc_flag
_atom_site_refinement_flags_adp
_atom_site_refinement_flags_occupancy
_atom_site_refinement_flags_posn
_atom_site_occupancy
_atom_site_disorder_assembly
_atom_site_disorder_group
U U1 0.45118(2) -0.02657(2) 0.88095(2) 0.01169(4) Uani d . . . 1 . .
U U2 0.54540(2) 0.47422(2) 0.69143(2) 0.01052(4) Uani d . . . 1 . .
U U3 1.000000 0.000000 0.500000 0.02495(7) Uani d . P S 1 . .
O O1 0.3812(3) 0.0039(3) 0.96106(15) 0.0199(7) Uani d . . . 1 . .
O O2 0.5201(3) -0.0563(3) 0.80030(15) 0.0205(7) Uani d . . . 1 . .
O O3 0.5410(3) 0.4855(3) 0.77194(16) 0.0232(7) Uani d . . . 1 . .
O O4 0.5482(3) 0.4605(3) 0.61077(15) 0.0185(7) Uani d . . . 1 . .
O O5 1.0060(4) 0.1215(4) 0.54547(17) 0.0370(9) Uani d . . . 1 . .
O O6 0.4791(3) 0.1710(3) 0.88548(16) 0.0208(7) Uani d . . . 1 . .
O O7 0.2808(3) 0.2115(3) 0.86735(17) 0.0236(8) Uani d . . . 1 . .
O O8 0.2377(3) 0.9987(3) 0.85927(16) 0.0191(7) Uani d . . . 1 . .
O O9 0.3872(3) 0.7956(3) 0.87769(15) 0.0171(7) Uani d . . . 1 . .
O O10 -0.3689(3) 0.7537(3) 0.90353(16) 0.0186(7) Uani d . . . 1 . .
O O11 -0.3157(3) 0.9149(3) 0.89539(14) 0.0147(6) Uani d . . . 1 . .
O O12 0.0886(7) 0.7585(5) 0.9998(2) 0.0765(18) Uani d . . . 1 . .
O O13 0.0952(6) 0.5728(5) 1.0089(2) 0.0695(16) Uani d . . . 1 . .
O O14 0.3627(3) 0.4091(3) 0.70863(18) 0.0260(8) Uani d . . . 1 . .
O O15 0.5746(3) 0.2465(3) 0.69698(15) 0.0146(6) Uani d . . . 1 . .
O O16 -0.2145(3) 0.2975(3) 0.68180(15) 0.0176(7) Uani d . . . 1 . .
O O17 -0.2532(3) 0.5017(3) 0.66613(19) 0.0296(9) Uani d . . . 1 . .
O O18 0.4796(3) -0.2849(3) 0.68256(15) 0.0149(6) Uani d . . . 1 . .
O O19 0.3151(3) -0.3338(3) 0.70615(16) 0.0200(7) Uani d . . . 1 . .
O O20 0.2540(4) 0.2149(5) 0.5741(2) 0.0582(14) Uani d U . . 1 . .
O O21 0.3580(6) 0.0019(5) 0.5779(2) 0.0605(14) Uani d . . . 1 . .
O O22 0.7669(4) 0.0634(4) 0.55717(16) 0.0336(9) Uani d . . . 1 . .
O O23 0.7764(3) 0.1771(4) 0.47678(16) 0.0293(8) Uani d . . . 1 . .
O O24 1.0161(4) 0.1235(4) 0.40871(18) 0.0458(11) Uani d . . D 1 . .
H H24A 1.058(6) 0.076(5) 0.3752(15) 0.069000 Uiso d U . D 1 . .
H H24B 0.952(5) 0.196(4) 0.400(3) 0.069000 Uiso d U . D 1 . .
O O25 0.7845(3) 0.0072(3) 0.69789(15) 0.0198(7) Uani d . . D 1 . .
H H25 0.713(3) 0.089(2) 0.696(2) 0.024000 Uiso d U . D 1 . .
O O26 0.9387(3) -0.0956(3) 0.75688(16) 0.0257(8) Uani d . . . 1 . .
O O27 0.1598(11) 0.6362(11) 0.6252(4) 0.065(3) Uani d U P . 0.5 . .
O O28 0.3520(16) 0.0816(15) 0.3956(7) 0.111(5) Uani d . P . 0.5 . .
N N1 0.0978(4) 0.6584(4) 0.9770(2) 0.0251(9) Uani d . . . 1 . .
N N2 0.2815(4) 0.1142(5) 0.6021(2) 0.0282(10) Uani d . . . 1 . .
N N4 0.7306(4) 0.2252(4) 0.89524(17) 0.0158(8) Uani d . . . 1 . .
C C1 0.1084(4) 0.6435(4) 0.9065(2) 0.0153(9) Uani d . . . 1 . .
C C2 0.1598(4) 0.4960(4) 0.8866(3) 0.0211(11) Uani d . . . 1 . .
H H2A 0.148401 0.489869 0.843392 0.025000 Uiso calc U . R 1 . .
H H2B 0.102479 0.464688 0.913171 0.025000 Uiso calc U . R 1 . .
C C3 0.3100(4) 0.4022(4) 0.8906(3) 0.0253(12) Uani d . . . 1 . .
H H3A 0.368047 0.425495 0.859551 0.030000 Uiso calc U . R 1 . .
H H3B 0.324071 0.418711 0.932085 0.030000 Uiso calc U . R 1 . .
C C4 0.3570(4) 0.2551(4) 0.8802(2) 0.0192(10) Uani d . . . 1 . .
C C5 0.2100(4) 0.6890(4) 0.8750(2) 0.0180(10) Uani d . . . 1 . .
H H5A 0.289685 0.649515 0.895905 0.022000 Uiso calc U . R 1 . .
H H5B 0.243441 0.649781 0.831560 0.022000 Uiso calc U . R 1 . .
C C6 0.1575(4) 0.8403(4) 0.8742(2) 0.0178(10) Uani d . . . 1 . .
H H6A 0.109762 0.873975 0.838868 0.021000 Uiso calc U . R 1 . .
H H6B 0.089680 0.885903 0.912699 0.021000 Uiso calc U . R 1 . .
C C7 0.2676(4) 0.8782(4) 0.8691(2) 0.0139(9) Uani d . . . 1 . .
C C8 -0.0373(4) 0.7364(4) 0.8945(2) 0.0176(10) Uani d . . . 1 . .
H H8A -0.068818 0.828275 0.912352 0.021000 Uiso calc U . R 1 . .
H H8B -0.032162 0.740940 0.849172 0.021000 Uiso calc U . R 1 . .
C C9 -0.1451(4) 0.6967(5) 0.9202(3) 0.0235(11) Uani d . . . 1 . .
H H9A -0.115580 0.605252 0.902532 0.028000 Uiso calc U . R 1 . .
H H9B -0.153285 0.693962 0.965734 0.028000 Uiso calc U . R 1 . .
C C10 -0.2829(4) 0.7941(4) 0.9053(2) 0.0153(9) Uani d . . . 1 . .
C C11 0.2197(4) 0.1358(4) 0.6726(2) 0.0147(9) Uani d . . . 1 . .
C C12 0.2525(4) 0.2357(4) 0.7001(3) 0.0216(11) Uani d . . . 1 . .
H H12A 0.204629 0.261225 0.743868 0.026000 Uiso calc U . R 1 . .
H H12B 0.217108 0.318300 0.677387 0.026000 Uiso calc U . R 1 . .
C C13 0.4059(4) 0.1798(4) 0.6973(2) 0.0165(9) Uani d . . . 1 . .
H H13A 0.433790 0.120545 0.731631 0.020000 Uiso calc U . R 1 . .
H H13B 0.456585 0.123802 0.657931 0.020000 Uiso calc U . R 1 . .
C C14 0.4461(4) 0.2852(4) 0.7018(2) 0.0159(9) Uani d . . . 1 . .
C C15 0.0653(4) 0.1893(4) 0.6789(2) 0.0168(10) Uani d . . . 1 . .
H H15A 0.052362 0.125548 0.654737 0.020000 Uiso calc U . R 1 . .
H H15B 0.027040 0.189007 0.722920 0.020000 Uiso calc U . R 1 . .
C C16 -0.0178(5) 0.3297(5) 0.6580(3) 0.0281(12) Uani d U . . 1 . .
H H16A -0.002043 0.393772 0.680278 0.034000 Uiso calc U . R 1 . .
H H16B 0.014765 0.329540 0.613178 0.034000 Uiso calc U . R 1 . .
C C17 -0.1689(4) 0.3775(4) 0.6695(2) 0.0206(11) Uani d . . . 1 . .
C C18 0.2897(4) -0.0011(4) 0.6998(2) 0.0131(9) Uani d . . . 1 . .
H H18A 0.389522 -0.042212 0.684525 0.016000 Uiso calc U . R 1 . .
H H18B 0.273351 0.015078 0.745381 0.016000 Uiso calc U . R 1 . .
C C19 0.2468(4) -0.1040(4) 0.6862(2) 0.0143(9) Uani d . . . 1 . .
H H19A 0.160497 -0.082744 0.714972 0.017000 Uiso calc U . R 1 . .
H H19B 0.228638 -0.096404 0.643515 0.017000 Uiso calc U . R 1 . .
C C20 0.3534(4) -0.2468(4) 0.6928(2) 0.0146(9) Uani d . . . 1 . .
C C21 0.7073(5) 0.1500(5) 0.5201(2) 0.0275(12) Uani d . . . 1 . .
C C22 0.5536(5) 0.2169(5) 0.5279(2) 0.0243(11) Uani d . . . 1 . .
H H22A 0.526005 0.147306 0.526120 0.029000 Uiso calc U . R 1 . .
H H22B 0.510853 0.267800 0.568917 0.029000 Uiso calc U . R 1 . .
C C23 0.5039(5) 0.3113(6) 0.4778(3) 0.0383(15) Uani d . . . 1 . .
H H23A 0.537648 0.264306 0.437930 0.046000 Uiso d U P R 0.5 A .
H H23B 0.533677 0.377296 0.478430 0.046000 Uiso d U P R 0.5 . .
H H23C 0.560438 0.269256 0.438730 0.046000 Uiso d U P R 0.5 . .
H H23D 0.511377 0.390126 0.486290 0.046000 Uiso d U P R 0.5 . .
N N3A 0.3612(5) 0.3777(6) 0.4911(3) 0.018(2) Uani d U P G 0.5 A -1
C C24A 0.3072(6) 0.3400(6) 0.4482(2) 0.018(2) Uani d U P G 0.5 A -1
H H24C 0.367114 0.277764 0.413440 0.021000 Uiso d U P R 0.5 A -1
C C25A 0.1666(6) 0.3923(7) 0.4557(3) 0.018(2) Uani d U P G 0.5 A -1
H H25A 0.129335 0.366371 0.426079 0.021000 Uiso d U P R 0.5 A -1
C C26A 0.0799(5) 0.4823(7) 0.5062(3) 0.016(2) Uani d U P G 0.5 A -1
C C27A 0.1339(5) 0.5199(6) 0.5491(3) 0.0222(19) Uani d U P G 0.5 A -1
H H27A 0.073986 0.582119 0.583910 0.027000 Uiso d U P R 0.5 A -1
C C28A 0.2746(6) 0.4676(6) 0.5415(3) 0.0204(19) Uani d U P G 0.5 A -1
H H28A 0.311761 0.493520 0.571285 0.024000 Uiso d U P R 0.5 A -1
N N3B -0.3504(4) 0.6398(6) 0.5263(3) 0.016(2) Uani d U P G 0.5 A -1
C C24B -0.3011(6) 0.7160(5) 0.5497(3) 0.023(2) Uani d U P G 0.5 A -1
H H24D -0.363720 0.803898 0.569801 0.027000 Uiso d U P R 0.5 A -1
C C25B -0.1609(6) 0.6647(6) 0.5440(3) 0.023(2) Uani d U P G 0.5 A -1
H H25B -0.126772 0.717237 0.560148 0.028000 Uiso d U P R 0.5 A -1
C C26B -0.0701(5) 0.5373(7) 0.5149(3) 0.018(2) Uani d U P G 0.5 A -1
C C27B -0.1194(5) 0.4611(5) 0.4915(3) 0.0214(19) Uani d U P G 0.5 A -1
H H27B -0.056722 0.373170 0.471475 0.026000 Uiso d U P R 0.5 A -1
C C28B -0.2596(6) 0.5123(6) 0.4972(3) 0.0224(19) Uani d U P G 0.5 A -1
H H28B -0.293670 0.459833 0.481129 0.027000 Uiso d U P R 0.5 A -1
C C29 0.8349(4) 0.0021(4) 0.7491(2) 0.0168(9) Uani d . . . 1 . .
C C30 0.7536(5) 0.1226(5) 0.7945(2) 0.0212(10) Uani d . . . 1 . .
H H30A 0.661722 0.133050 0.809834 0.025000 Uiso calc U . R 1 . .
H H30B 0.741599 0.204234 0.773454 0.025000 Uiso calc U . R 1 . .
C C31 0.8226(5) 0.1103(4) 0.8487(2) 0.0188(10) Uani d . . . 1 . .
H H31A 0.843237 0.024350 0.867618 0.023000 Uiso calc U . R 1 . .
H H31B 0.909848 0.110519 0.834478 0.023000 Uiso calc U . R 1 . .
C C32 0.6633(5) 0.2055(4) 0.9472(2) 0.0177(10) Uani d . . . 1 . .
H H32 0.677917 0.117595 0.955029 0.021000 Uiso calc U . R 1 . .
C C33 0.5728(5) 0.3127(4) 0.9893(2) 0.0172(9) Uani d . . . 1 . .
H H33 0.525842 0.298406 1.026314 0.021000 Uiso calc U . R 1 . .
C C34 0.5499(4) 0.4415(4) 0.9778(2) 0.0139(9) Uani d . . . 1 . .
C C35 0.6202(5) 0.4590(5) 0.9230(2) 0.0270(12) Uani d U . . 1 . .
H H35 0.606183 0.546043 0.913535 0.032000 Uiso calc U . R 1 . .
C C36 0.7102(6) 0.3486(5) 0.8828(3) 0.0331(13) Uani d . . . 1 . .
H H36 0.758791 0.359946 0.845463 0.040000 Uiso calc U . R 1 . .

loop_
_atom_site_aniso_label
_atom_site_aniso_U_11
_atom_site_aniso_U_22
_atom_site_aniso_U_33
_atom_site_aniso_U_12
_atom_site_aniso_U_13
_atom_site_aniso_U_23
U1 0.00913(8) 0.00980(8) 0.01852(9) -0.00588(6) -0.00502(6) 0.00605(6)
U2 0.00719(7) 0.00589(8) 0.01882(9) -0.00305(6) -0.00409(6) 0.00373(6)
U3 0.02929(14) 0.02799(14) 0.01209(13) -0.01042(12) -0.00227(10) 0.00116(10)
O1 0.0154(16) 0.0233(17) 0.0214(18) -0.0108(14) -0.0005(13) 0.0027(14)
O2 0.0212(17) 0.0230(17) 0.0212(18) -0.0127(14) -0.0084(14) 0.0091(14)
O3 0.0275(18) 0.0158(17) 0.0234(19) -0.0072(14) -0.0086(15) 0.0045(14)
O4 0.0194(16) 0.0153(16) 0.0196(17) -0.0068(13) -0.0070(13) 0.0068(13)
O5 0.043(2) 0.040(2) 0.024(2) -0.0183(19) -0.0042(17) -0.0058(17)
O6 0.0118(15) 0.0133(16) 0.041(2) -0.0075(13) -0.0098(14) 0.0074(14)
O7 0.0153(16) 0.0128(16) 0.046(2) -0.0074(13) -0.0133(15) 0.0068(15)
O8 0.0142(15) 0.0122(16) 0.035(2) -0.0079(13) -0.0117(14) 0.0093(14)
O9 0.0135(15) 0.0134(15) 0.0293(19) -0.0090(13) -0.0089(13) 0.0080(14)
O10 0.0130(15) 0.0133(15) 0.036(2) -0.0090(13) -0.0124(14) 0.0114(14)
O11 0.0107(14) 0.0095(15) 0.0233(17) -0.0042(12) -0.0050(12) 0.0056(13)
O12 0.164(6) 0.060(3) 0.037(3) -0.078(4) -0.023(3) 0.007(2)
O13 0.133(5) 0.049(3) 0.040(3) -0.053(3) -0.023(3) 0.024(2)
O14 0.0083(15) 0.0111(16) 0.058(3) -0.0038(13) -0.0093(15) 0.0068(16)
O15 0.0072(14) 0.0070(14) 0.0303(19) -0.0031(12) -0.0069(13) 0.0065(13)
O16 0.0093(14) 0.0105(15) 0.035(2) -0.0058(12) -0.0059(13) 0.0080(14)
O17 0.0124(16) 0.0107(16) 0.068(3) -0.0064(14) -0.0130(17) 0.0143(17)
O18 0.0100(15) 0.0084(14) 0.0258(18) -0.0040(12) -0.0038(13) 0.0034(13)
O19 0.0093(15) 0.0075(15) 0.041(2) -0.0032(12) -0.0036(14) 0.0073(14)
O20 0.041(2) 0.067(3) 0.056(3) -0.020(2) -0.009(2) 0.049(3)
O21 0.092(4) 0.050(3) 0.029(3) -0.036(3) 0.018(2) -0.009(2)
O22 0.034(2) 0.036(2) 0.0197(19) -0.0096(17) -0.0037(16) 0.0082(17)
O23 0.0251(19) 0.037(2) 0.0203(19) -0.0114(16) -0.0037(15) 0.0088(16)
O24 0.036(2) 0.045(3) 0.028(2) -0.0020(19) 0.0043(18) 0.0143(19)
O25 0.0181(16) 0.0104(15) 0.0223(18) 0.0009(13) -0.0077(14) 0.0011(13)
O26 0.0190(17) 0.0166(17) 0.027(2) 0.0030(14) -0.0054(14) -0.0005(14)
O27 0.088(6) 0.078(6) 0.029(5) -0.041(5) -0.010(4) 0.012(4)
O28 0.132(13) 0.103(11) 0.086(10) -0.044(10) -0.041(9) 0.024(8)
N1 0.019(2) 0.025(2) 0.035(3) -0.0131(18) -0.0094(18) 0.012(2)
N2 0.017(2) 0.046(3) 0.030(3) -0.021(2) -0.0103(19) 0.020(2)
N4 0.0156(19) 0.0107(18) 0.016(2) -0.0033(15) 0.0000(15) 0.0013(15)
C1 0.011(2) 0.012(2) 0.024(3) -0.0047(17) -0.0083(18) 0.0069(18)
C2 0.011(2) 0.011(2) 0.045(3) -0.0069(18) -0.009(2) 0.006(2)
C3 0.012(2) 0.012(2) 0.055(4) -0.0063(19) -0.010(2) 0.002(2)
C4 0.013(2) 0.012(2) 0.031(3) -0.0051(18) -0.0038(19) 0.0018(19)
C5 0.010(2) 0.015(2) 0.032(3) -0.0073(18) -0.0074(19) 0.006(2)
C6 0.013(2) 0.015(2) 0.030(3) -0.0089(18) -0.0082(19) 0.008(2)
C7 0.014(2) 0.014(2) 0.017(2) -0.0088(18) -0.0046(17) 0.0042(18)
C8 0.011(2) 0.014(2) 0.030(3) -0.0061(18) -0.0097(19) 0.011(2)
C9 0.012(2) 0.019(2) 0.044(3) -0.0082(19) -0.014(2) 0.019(2)
C10 0.012(2) 0.015(2) 0.020(2) -0.0064(18) -0.0049(18) 0.0074(19)
C11 0.011(2) 0.012(2) 0.022(2) -0.0054(17) -0.0062(18) 0.0070(18)
C12 0.013(2) 0.009(2) 0.045(3) -0.0055(18) -0.012(2) 0.007(2)
C13 0.010(2) 0.012(2) 0.030(3) -0.0063(17) -0.0059(18) 0.0040(19)
C14 0.010(2) 0.012(2) 0.027(3) -0.0057(18) -0.0058(18) 0.0064(19)
C15 0.008(2) 0.011(2) 0.032(3) -0.0048(17) -0.0032(18) 0.0052(19)
C16 0.015(2) 0.018(2) 0.055(3) -0.0107(18) -0.010(2) 0.014(2)
C17 0.011(2) 0.009(2) 0.043(3) -0.0046(18) -0.011(2) 0.011(2)
C18 0.011(2) 0.008(2) 0.021(2) -0.0031(17) -0.0085(17) 0.0031(17)
C19 0.009(2) 0.007(2) 0.027(3) -0.0036(17) -0.0042(18) 0.0051(18)
C20 0.013(2) 0.008(2) 0.019(2) -0.0036(17) -0.0014(18) 0.0026(17)
C21 0.037(3) 0.024(3) 0.015(3) -0.011(2) -0.004(2) 0.000(2)
C22 0.031(3) 0.022(3) 0.014(2) -0.011(2) 0.002(2) 0.000(2)
C23 0.016(3) 0.035(3) 0.044(4) -0.002(2) 0.008(2) 0.016(3)
N3A 0.020(4) 0.020(4) 0.015(4) -0.010(3) -0.007(3) 0.002(3)
C24A 0.016(3) 0.022(4) 0.012(3) -0.008(3) 0.001(3) 0.006(3)
C25A 0.017(4) 0.025(5) 0.012(4) -0.010(4) -0.005(3) 0.006(4)
C26A 0.015(4) 0.018(4) 0.018(5) -0.008(3) -0.006(3) 0.005(4)
C27A 0.021(4) 0.014(4) 0.024(5) -0.002(3) -0.002(4) 0.001(4)
C28A 0.022(4) 0.016(4) 0.020(4) -0.007(3) -0.004(4) 0.001(4)
N3B 0.007(3) 0.019(3) 0.016(4) -0.004(3) 0.001(3) 0.008(3)
C24B 0.016(4) 0.017(4) 0.023(5) 0.000(4) -0.001(3) 0.009(4)
C25B 0.023(4) 0.017(5) 0.027(5) -0.009(4) 0.001(4) 0.005(4)
C26B 0.017(4) 0.020(4) 0.017(5) -0.010(3) -0.001(4) 0.010(4)
C27B 0.017(4) 0.021(4) 0.024(5) -0.009(3) 0.002(4) -0.003(4)
C28B 0.014(4) 0.019(4) 0.034(5) -0.009(3) 0.002(4) -0.001(4)
C29 0.014(2) 0.013(2) 0.018(2) -0.0037(18) 0.0017(18) 0.0041(18)
C30 0.020(2) 0.017(2) 0.015(2) -0.0015(19) 0.0001(19) 0.0065(19)
C31 0.020(2) 0.012(2) 0.018(2) -0.0048(19) 0.0022(19) 0.0028(18)
C32 0.024(2) 0.013(2) 0.018(2) -0.0092(19) -0.0080(19) 0.0029(18)
C33 0.024(2) 0.016(2) 0.010(2) -0.0086(19) -0.0015(18) 0.0012(18)
C34 0.013(2) 0.012(2) 0.018(2) -0.0060(17) -0.0052(18) 0.0029(18)
C35 0.030(2) 0.012(2) 0.034(3) -0.0109(19) 0.009(2) 0.0072(19)
C36 0.038(3) 0.016(3) 0.035(3) -0.012(2) 0.016(2) 0.006(2)

loop_
_atom_type_symbol
_atom_type_description
_atom_type_scat_dispersion_real
_atom_type_scat_dispersion_imag
_atom_type_scat_source
C C 0.0033 0.0016 'International Tables Vol C Tables 4.2.6.8 and 6.1.1.4'
H H 0.0000 0.0000 'International Tables Vol C Tables 4.2.6.8 and 6.1.1.4'
N N 0.0061 0.0033 'International Tables Vol C Tables 4.2.6.8 and 6.1.1.4'
O O 0.0106 0.0060 'International Tables Vol C Tables 4.2.6.8 and 6.1.1.4'
U U -9.6767 9.6646 'International Tables Vol C Tables 4.2.6.8 and 6.1.1.4'

loop_
_geom_angle_atom_site_label_1
_geom_angle_atom_site_label_2
_geom_angle_atom_site_label_3
_geom_angle_site_symmetry_1
_geom_angle_site_symmetry_3
_geom_angle
_geom_angle_publ_flag
O1 U1 O2 . . 179.52(15) ?
O1 U1 O6 . . 89.31(13) ?
O2 U1 O6 . . 90.66(13) ?
O1 U1 O8 . 1_545 90.05(13) ?
O2 U1 O8 . 1_545 89.55(13) ?
O6 U1 O8 . 1_545 119.17(10) ?
O1 U1 O10 . 1_645 87.80(13) ?
O2 U1 O10 . 1_645 92.64(13) ?
O6 U1 O10 . 1_645 120.17(10) ?
O8 U1 O10 1_545 1_645 120.58(10) ?
O1 U1 O9 . 1_545 88.38(13) ?
O2 U1 O9 . 1_545 91.58(13) ?
O6 U1 O9 . 1_545 171.73(10) ?
O8 U1 O9 1_545 1_545 52.90(10) ?
O10 U1 O9 1_645 1_545 67.68(9) ?
O1 U1 O11 . 1_645 94.25(12) ?
O2 U1 O11 . 1_645 86.18(12) ?
O6 U1 O11 . 1_645 67.96(9) ?
O8 U1 O11 1_545 1_645 171.78(10) ?
O10 U1 O11 1_645 1_645 52.75(9) ?
O9 U1 O11 1_545 1_645 120.14(9) ?
O1 U1 O7 . . 88.45(13) ?
O2 U1 O7 . . 91.15(13) ?
O6 U1 O7 . . 52.55(10) ?
O8 U1 O7 1_545 . 66.63(10) ?
O10 U1 O7 1_645 . 171.86(10) ?
O9 U1 O7 1_545 . 119.42(10) ?
O11 U1 O7 1_645 . 120.42(10) ?
O3 U2 O4 . . 178.75(15) ?
O3 U2 O19 . 1_565 89.62(13) ?
O4 U2 O19 . 1_565 90.35(13) ?
O3 U2 O17 . 1_655 92.56(15) ?
O4 U2 O17 . 1_655 88.52(14) ?
O19 U2 O17 1_565 1_655 121.67(10) ?
O3 U2 O15 . . 90.58(13) ?
O4 U2 O15 . . 88.34(12) ?
O19 U2 O15 1_565 . 118.94(9) ?
O17 U2 O15 1_655 . 119.31(10) ?
O3 U2 O16 . 1_655 86.97(13) ?
O4 U2 O16 . 1_655 93.18(12) ?
O19 U2 O16 1_565 1_655 173.41(10) ?
O17 U2 O16 1_655 1_655 52.95(10) ?
O15 U2 O16 . 1_655 66.77(9) ?
O3 U2 O18 . 1_565 92.60(13) ?
O4 U2 O18 . 1_565 88.38(12) ?
O19 U2 O18 1_565 1_565 52.69(9) ?
O17 U2 O18 1_655 1_565 68.99(10) ?
O15 U2 O18 . 1_565 170.98(9) ?
O16 U2 O18 1_655 1_565 121.82(9) ?
O3 U2 O14 . . 91.48(14) ?
O4 U2 O14 . . 87.37(13) ?
O19 U2 O14 1_565 . 66.64(10) ?
O17 U2 O14 1_655 . 170.77(11) ?
O15 U2 O14 . . 52.32(9) ?
O16 U2 O14 1_655 . 119.05(10) ?
O18 U2 O14 1_565 . 119.12(9) ?
O5 U3 O5 2_756 . 180 ?
O5 U3 O24 2_756 . 91.42(18) ?
O5 U3 O24 . . 88.59(18) ?
O5 U3 O24 2_756 2_756 88.58(18) ?
O5 U3 O24 . 2_756 91.41(18) ?
O24 U3 O24 . 2_756 180.0(2) ?
O5 U3 O22 2_756 2_756 91.24(16) ?
O5 U3 O22 . 2_756 88.76(16) ?
O24 U3 O22 . 2_756 63.05(13) ?
O24 U3 O22 2_756 2_756 116.95(13) ?
O5 U3 O22 2_756 . 88.76(16) ?
O5 U3 O22 . . 91.24(16) ?
O24 U3 O22 . . 116.95(13) ?
O24 U3 O22 2_756 . 63.05(13) ?
O22 U3 O22 2_756 . 180.00(19) ?
O5 U3 O23 2_756 2_756 89.59(15) ?
O5 U3 O23 . 2_756 90.40(15) ?
O24 U3 O23 . 2_756 115.22(12) ?
O24 U3 O23 2_756 2_756 64.78(12) ?
O22 U3 O23 2_756 2_756 52.17(11) ?
O22 U3 O23 . 2_756 127.83(11) ?
O5 U3 O23 2_756 . 90.40(15) ?
O5 U3 O23 . . 89.60(15) ?
O24 U3 O23 . . 64.78(12) ?
O24 U3 O23 2_756 . 115.22(12) ?
O22 U3 O23 2_756 . 127.83(11) ?
O22 U3 O23 . . 52.17(11) ?
O23 U3 O23 2_756 . 180 ?
C4 O6 U1 . . 95.4(3) ?
C4 O7 U1 . . 92.3(3) ?
C7 O8 U1 . 1_565 94.5(2) ?
C7 O9 U1 . 1_565 92.9(2) ?
C10 O10 U1 . 1_465 94.4(2) ?
C10 O11 U1 . 1_465 93.4(2) ?
C14 O14 U2 . . 93.9(2) ?
C14 O15 U2 . . 95.0(2) ?
C17 O16 U2 . 1_455 93.8(2) ?
C17 O17 U2 . 1_455 94.3(3) ?
C20 O18 U2 . 1_545 93.2(2) ?
C20 O19 U2 . 1_545 95.2(2) ?
C21 O22 U3 . . 94.0(3) ?
C21 O23 U3 . . 93.5(3) ?
U3 O24 H24A . . 115.(5) ?
U3 O24 H24B . . 125.(5) ?
H24A O24 H24B . . 106.8(17) ?
C29 O25 H25 . . 110.(3) ?
O13 N1 O12 . . 120.5(5) ?
O13 N1 C1 . . 120.1(4) ?
O12 N1 C1 . . 119.3(4) ?
O21 N2 O20 . . 122.8(5) ?
O21 N2 C11 . . 120.2(4) ?
O20 N2 C11 . . 116.9(5) ?
C32 N4 C36 . . 121.0(4) ?
C32 N4 C31 . . 119.6(4) ?
C36 N4 C31 . . 119.2(4) ?
C2 C1 N1 . . 109.2(4) ?
C2 C1 C8 . . 111.8(4) ?
N1 C1 C8 . . 105.7(4) ?
C2 C1 C5 . . 110.6(4) ?
N1 C1 C5 . . 107.5(4) ?
C8 C1 C5 . . 111.8(3) ?
C1 C2 C3 . . 113.6(4) ?
C1 C2 H2A . . 108.800000 ?
C3 C2 H2A . . 108.800000 ?
C1 C2 H2B . . 108.800000 ?
C3 C2 H2B . . 108.800000 ?
H2A C2 H2B . . 107.700000 ?
C4 C3 C2 . . 114.5(4) ?
C4 C3 H3A . . 108.600000 ?
C2 C3 H3A . . 108.600000 ?
C4 C3 H3B . . 108.600000 ?
C2 C3 H3B . . 108.600000 ?
H3A C3 H3B . . 107.600000 ?
O7 C4 O6 . . 119.0(4) ?
O7 C4 C3 . . 123.1(4) ?
O6 C4 C3 . . 117.9(4) ?
C6 C5 C1 . . 117.3(4) ?
C6 C5 H5A . . 108.000000 ?
C1 C5 H5A . . 108.000000 ?
C6 C5 H5B . . 108.000000 ?
C1 C5 H5B . . 108.000000 ?
H5A C5 H5B . . 107.200000 ?
C7 C6 C5 . . 113.9(4) ?
C7 C6 H6A . . 108.800000 ?
C5 C6 H6A . . 108.800000 ?
C7 C6 H6B . . 108.800000 ?
C5 C6 H6B . . 108.800000 ?
H6A C6 H6B . . 107.700000 ?
O8 C7 O9 . . 119.1(4) ?
O8 C7 C6 . . 118.7(4) ?
O9 C7 C6 . . 122.1(4) ?
C9 C8 C1 . . 116.6(4) ?
C9 C8 H8A . . 108.200000 ?
C1 C8 H8A . . 108.200000 ?
C9 C8 H8B . . 108.200000 ?
C1 C8 H8B . . 108.200000 ?
H8A C8 H8B . . 107.300000 ?
C10 C9 C8 . . 111.8(4) ?
C10 C9 H9A . . 109.300000 ?
C8 C9 H9A . . 109.300000 ?
C10 C9 H9B . . 109.300000 ?
C8 C9 H9B . . 109.300000 ?
H9A C9 H9B . . 107.900000 ?
O11 C10 O10 . . 119.4(4) ?
O11 C10 C9 . . 121.6(4) ?
O10 C10 C9 . . 119.0(4) ?
C12 C11 C18 . . 111.1(4) ?
C12 C11 C15 . . 112.9(4) ?
C18 C11 C15 . . 111.4(3) ?
C12 C11 N2 . . 106.5(4) ?
C18 C11 N2 . . 107.4(4) ?
C15 C11 N2 . . 107.2(3) ?
C11 C12 C13 . . 113.1(4) ?
C11 C12 H12A . . 109.000000 ?
C13 C12 H12A . . 109.000000 ?
C11 C12 H12B . . 109.000000 ?
C13 C12 H12B . . 109.000000 ?
H12A C12 H12B . . 107.800000 ?
C14 C13 C12 . . 114.1(4) ?
C14 C13 H13A . . 108.700000 ?
C12 C13 H13A . . 108.700000 ?
C14 C13 H13B . . 108.700000 ?
C12 C13 H13B . . 108.700000 ?
H13A C13 H13B . . 107.600000 ?
O14 C14 O15 . . 118.2(4) ?
O14 C14 C13 . . 123.8(4) ?
O15 C14 C13 . . 118.0(4) ?
C16 C15 C11 . . 116.5(4) ?
C16 C15 H15A . . 108.200000 ?
C11 C15 H15A . . 108.200000 ?
C16 C15 H15B . . 108.200000 ?
C11 C15 H15B . . 108.200000 ?
H15A C15 H15B . . 107.300000 ?
C17 C16 C15 . . 113.0(4) ?
C17 C16 H16A . . 109.000000 ?
C15 C16 H16A . . 109.000000 ?
C17 C16 H16B . . 109.000000 ?
C15 C16 H16B . . 109.000000 ?
H16A C16 H16B . . 107.800000 ?
O16 C17 O17 . . 118.9(4) ?
O16 C17 C16 . . 121.5(4) ?
O17 C17 C16 . . 119.6(4) ?
C19 C18 C11 . . 117.5(3) ?
C19 C18 H18A . . 107.900000 ?
C11 C18 H18A . . 107.900000 ?
C19 C18 H18B . . 107.900000 ?
C11 C18 H18B . . 107.900000 ?
H18A C18 H18B . . 107.200000 ?
C20 C19 C18 . . 112.9(3) ?
C20 C19 H19A . . 109.000000 ?
C18 C19 H19A . . 109.000000 ?
C20 C19 H19B . . 109.000000 ?
C18 C19 H19B . . 109.000000 ?
H19A C19 H19B . . 107.800000 ?
O18 C20 O19 . . 118.8(4) ?
O18 C20 C19 . . 122.4(4) ?
O19 C20 C19 . . 118.7(4) ?
O23 C21 O22 . . 120.0(5) ?
O23 C21 C22 . . 120.9(4) ?
O22 C21 C22 . . 119.1(5) ?
C23 C22 C21 . . 110.8(4) ?
C23 C22 H22A . . 109.500000 ?
C21 C22 H22A . . 109.500000 ?
C23 C22 H22B . . 109.500000 ?
C21 C22 H22B . . 109.500000 ?
H22A C22 H22B . . 108.100000 ?
N3A C23 C22 . . 107.4(5) ?
N3A C23 H23A . . 110.600000 ?
C22 C23 H23A . . 111.500000 ?
N3A C23 H23B . . 108.700000 ?
C22 C23 H23B . . 109.700000 ?
H23A C23 H23B . . 108.900000 ?
C22 C23 H23C . . 109.900000 ?
C22 C23 H23D . . 108.400000 ?
H23C C23 H23D . . 108.000000 ?
C24A N3A C28A . . 120.000000 ?
C24A N3A C23 . . 112.3(5) ?
C28A N3A C23 . . 127.7(5) ?
C25A C24A N3A . . 120.000000 ?
C25A C24A H24C . . 120.000000 ?
N3A C24A H24C . . 120.000000 ?
C26A C25A C24A . . 120.000000 ?
C26A C25A H25A . . 120.000000 ?
C24A C25A H25A . . 120.000000 ?
C25A C26A C27A . . 120.000000 ?
C25A C26A C26B . . 120.3(5) ?
C27A C26A C26B . . 119.7(5) ?
C28A C27A C26A . . 120.000000 ?
C28A C27A H27A . . 120.000000 ?
C26A C27A H27A . . 120.000000 ?
C27A C28A N3A . . 120.000000 ?
C27A C28A H28A . . 119.900000 ?
N3A C28A H28A . . 120.100000 ?
C24B N3B C28B . . 120.000000 ?
N3B C24B C25B . . 120.000000 ?
N3B C24B H24D . . 120.000000 ?
C25B C24B H24D . . 120.000000 ?
C26B C25B C24B . . 120.000000 ?
C26B C25B H25B . . 119.900000 ?
C24B C25B H25B . . 120.100000 ?
C25B C26B C27B . . 120.000000 ?
C25B C26B C26A . . 121.1(5) ?
C27B C26B C26A . . 118.9(5) ?
C28B C27B C26B . . 120.000000 ?
C28B C27B H27B . . 120.000000 ?
C26B C27B H27B . . 120.000000 ?
C27B C28B N3B . . 120.000000 ?
C27B C28B H28B . . 120.100000 ?
N3B C28B H28B . . 119.900000 ?
O26 C29 O25 . . 120.4(4) ?
O26 C29 C30 . . 123.7(4) ?
O25 C29 C30 . . 115.8(4) ?
C29 C30 C31 . . 111.7(4) ?
C29 C30 H30A . . 109.300000 ?
C31 C30 H30A . . 109.300000 ?
C29 C30 H30B . . 109.300000 ?
C31 C30 H30B . . 109.300000 ?
H30A C30 H30B . . 107.900000 ?
N4 C31 C30 . . 109.2(4) ?
N4 C31 H31A . . 109.800000 ?
C30 C31 H31A . . 109.800000 ?
N4 C31 H31B . . 109.800000 ?
C30 C31 H31B . . 109.800000 ?
H31A C31 H31B . . 108.300000 ?
N4 C32 C33 . . 120.0(4) ?
N4 C32 H32 . . 120.000000 ?
C33 C32 H32 . . 120.000000 ?
C32 C33 C34 . . 120.2(4) ?
C32 C33 H33 . . 119.900000 ?
C34 C33 H33 . . 119.900000 ?
C33 C34 C35 . . 118.4(4) ?
C33 C34 C34 . 2_667 120.7(5) ?
C35 C34 C34 . 2_667 120.9(5) ?
C36 C35 C34 . . 119.1(4) ?
C36 C35 H35 . . 120.400000 ?
C34 C35 H35 . . 120.400000 ?
N4 C36 C35 . . 121.2(4) ?
N4 C36 H36 . . 119.400000 ?
C35 C36 H36 . . 119.400000 ?

loop_
_geom_bond_atom_site_label_1
_geom_bond_atom_site_label_2
_geom_bond_site_symmetry_2
_geom_bond_distance
_geom_bond_publ_flag
U1 O1 . 1.767(3) ?
U1 O2 . 1.776(3) ?
U1 O6 . 2.430(3) ?
U1 O8 1_545 2.440(3) ?
U1 O10 1_645 2.455(3) ?
U1 O9 1_545 2.473(3) ?
U1 O11 1_645 2.483(3) ?
U1 O7 . 2.503(3) ?
U2 O3 . 1.768(3) ?
U2 O4 . 1.777(3) ?
U2 O19 1_565 2.433(3) ?
U2 O17 1_655 2.434(3) ?
U2 O15 . 2.454(3) ?
U2 O16 1_655 2.457(3) ?
U2 O18 1_565 2.483(3) ?
U2 O14 . 2.500(3) ?
U3 O5 2_756 1.760(4) ?
U3 O5 . 1.760(4) ?
U3 O24 . 2.460(4) ?
U3 O24 2_756 2.460(4) ?
U3 O22 2_756 2.480(4) ?
U3 O22 . 2.480(4) ?
U3 O23 2_756 2.496(3) ?
U3 O23 . 2.496(3) ?
O6 C4 . 1.273(5) ?
O7 C4 . 1.262(5) ?
O8 C7 . 1.268(5) ?
O9 C7 . 1.270(5) ?
O10 C10 . 1.277(5) ?
O11 C10 . 1.264(5) ?
O12 N1 . 1.205(6) ?
O13 N1 . 1.200(6) ?
O14 C14 . 1.253(5) ?
O15 C14 . 1.292(5) ?
O16 C17 . 1.255(5) ?
O17 C17 . 1.276(5) ?
O18 C20 . 1.261(5) ?
O19 C20 . 1.275(5) ?
O20 N2 . 1.217(6) ?
O21 N2 . 1.208(6) ?
O22 C21 . 1.268(6) ?
O23 C21 . 1.258(6) ?
O24 H24A . 0.840(10) ?
O24 H24B . 0.841(10) ?
O25 C29 . 1.340(6) ?
O25 H25 . 0.899(10) ?
O26 C29 . 1.203(5) ?
N1 C1 . 1.540(6) ?
N2 C11 . 1.557(6) ?
N4 C32 . 1.338(6) ?
N4 C36 . 1.341(6) ?
N4 C31 . 1.483(6) ?
C1 C2 . 1.530(6) ?
C1 C8 . 1.541(5) ?
C1 C5 . 1.542(6) ?
C2 C3 . 1.532(6) ?
C2 H2A . 0.990000 ?
C2 H2B . 0.990000 ?
C3 C4 . 1.500(6) ?
C3 H3A . 0.990000 ?
C3 H3B . 0.990000 ?
C5 C6 . 1.527(6) ?
C5 H5A . 0.990000 ?
C5 H5B . 0.990000 ?
C6 C7 . 1.500(6) ?
C6 H6A . 0.990000 ?
C6 H6B . 0.990000 ?
C8 C9 . 1.525(6) ?
C8 H8A . 0.990000 ?
C8 H8B . 0.990000 ?
C9 C10 . 1.508(6) ?
C9 H9A . 0.990000 ?
C9 H9B . 0.990000 ?
C11 C12 . 1.526(6) ?
C11 C18 . 1.532(6) ?
C11 C15 . 1.536(6) ?
C12 C13 . 1.531(6) ?
C12 H12A . 0.990000 ?
C12 H12B . 0.990000 ?
C13 C14 . 1.490(6) ?
C13 H13A . 0.990000 ?
C13 H13B . 0.990000 ?
C15 C16 . 1.521(6) ?
C15 H15A . 0.990000 ?
C15 H15B . 0.990000 ?
C16 C17 . 1.505(6) ?
C16 H16A . 0.990000 ?
C16 H16B . 0.990000 ?
C18 C19 . 1.526(6) ?
C18 H18A . 0.990000 ?
C18 H18B . 0.990000 ?
C19 C20 . 1.507(5) ?
C19 H19A . 0.990000 ?
C19 H19B . 0.990000 ?
C21 C22 . 1.509(7) ?
C22 C23 . 1.505(7) ?
C22 H22A . 0.990000 ?
C22 H22B . 0.990000 ?
C23 N3A . 1.395(7) ?
C23 H23A . 0.951300 ?
C23 H23B . 0.965100 ?
C23 H23C . 0.951500 ?
C23 H23D . 0.967400 ?
N3A C24A . 1.390000 ?
N3A C28A . 1.390000 ?
C24A C25A . 1.390000 ?
C24A H24C . 0.959400 ?
C25A C26A . 1.390000 ?
C25A H25A . 0.959700 ?
C26A C27A . 1.390000 ?
C26A C26B . 1.483(5) ?
C27A C28A . 1.390000 ?
C27A H27A . 0.960300 ?
C28A H28A . 0.960300 ?
N3B C24B . 1.390000 ?
N3B C28B . 1.390000 ?
C24B C25B . 1.390000 ?
C24B H24D . 0.958900 ?
C25B C26B . 1.390000 ?
C25B H25B . 0.959400 ?
C26B C27B . 1.390000 ?
C27B C28B . 1.390000 ?
C27B H27B . 0.958500 ?
C28B H28B . 0.958300 ?
C29 C30 . 1.495(6) ?
C30 C31 . 1.509(7) ?
C30 H30A . 0.990000 ?
C30 H30B . 0.990000 ?
C31 H31A . 0.990000 ?
C31 H31B . 0.990000 ?
C32 C33 . 1.377(6) ?
C32 H32 . 0.950000 ?
C33 C34 . 1.386(6) ?
C33 H33 . 0.950000 ?
C34 C35 . 1.393(6) ?
C34 C34 2_667 1.487(9) ?
C35 C36 . 1.373(7) ?
C35 H35 . 0.950000 ?
C36 H36 . 0.950000 ?

loop_
_geom_hbond_atom_site_label_D
_geom_hbond_atom_site_label_H
_geom_hbond_atom_site_label_A
_geom_hbond_site_symmetry_A
_geom_hbond_distance_DH
_geom_hbond_distance_HA
_geom_hbond_distance_DA
_geom_hbond_angle_DHA
_geom_hbond_publ_flag
O24 H24A O25 2_756 0.840(10) 2.02(3) 2.801(5) 154.(7) ?
O24 H24B O27 2_666 0.841(10) 1.85(2) 2.678(11) 168.(7) ?
O25 H25 O15 . 0.899(10) 1.715(11) 2.613(4) 177.(5) ?
C6 H6B O12 . 0.990000 2.380000 2.992(7) 119.300000 ?
C13 H13A O2 . 0.990000 2.400000 3.382(5) 169.500000 ?
C13 H13B O28 2_656 0.990000 2.420000 3.306(16) 148.500000 ?
C15 H15A O5 1_455 0.990000 2.560000 3.311(6) 133.000000 ?
C16 H16B O20 . 0.990000 2.370000 2.975(7) 118.500000 ?
C18 H18B O8 1_545 0.990000 2.480000 3.451(6) 165.600000 ?
C19 H19B O21 . 0.990000 2.510000 3.007(6) 110.700000 ?
C22 H22A O21 2_656 0.990000 2.600000 3.102(7) 111.100000 ?
C24A^a H24C^a O18 2_656 0.960000 2.520000 3.270(6) 135.100000 ?
C24A^a H24C^a O28 . 0.960000 2.370000 2.958(17) 119.000000 ?
C27A^a H27A^a O27 . 0.960000 1.760000 2.301(12) 112.400000 ?
C24B^a H24D^a O28 2_566 0.960000 1.600000 2.382(16) 136.100000 ?
C30 H30A O6 . 0.990000 2.280000 3.202(6) 153.600000 ?
C30 H30B O16 1_655 0.990000 2.350000 3.231(5) 147.900000 ?
C32 H32 O1 2_657 0.950000 2.480000 3.263(5) 139.900000 ?
C33 H33 O9 2_667 0.950000 2.490000 3.172(5) 128.800000 ?
C33 H33 O10 2_567 0.950000 2.440000 3.352(5) 160.800000 ?
C35 H35 O10 1_655 0.950000 2.520000 3.437(5) 162.700000 ?
